data_7050689
loop_
_publ_author_name
'Prince, Paul D.'
'Sean McGrady, G.'
'Steed, Jonathan W.'

_publ_section_title
;
 Weak interactions induce asymmetry in the crystal structures of
 triaryl derivatives of group 14 elements
;
_journal_issue 4
_journal_name_full 'New Journal of Chemistry'
_journal_page_first 457
_journal_paper_doi 10.1039/b105457k
_journal_volume 26
_journal_year 2002
_chemical_formula_sum 'C18 H15 Ge I'
_chemical_formula_weight 430.79
_chemical_name_systematic
; 
? 
;
_space_group_IT_number 2
_symmetry_cell_setting triclinic
_symmetry_space_group_name_Hall '-P 1'
_symmetry_space_group_name_H-M 'P -1'
_atom_sites_solution_hydrogens geom
_atom_sites_solution_primary direct
_atom_sites_solution_secondary difmap
_audit_creation_method SHELXL-97
_cell_angle_alpha 83.959(3)
_cell_angle_beta 78.664(2)
_cell_angle_gamma 77.060(2)
_cell_formula_units_Z 4
_cell_length_a 9.5925(4)
_cell_length_b 9.6743(3)
_cell_length_c 18.3085(8)
_cell_measurement_temperature 100(2)
_cell_volume 1620.26(11)
_computing_cell_refinement DENZO-SMN
_computing_data_collection 'Nonius Collect'
_computing_data_reduction DENZO-SMN
_computing_molecular_graphics 'XSeed (Barbour, 1999)'
_computing_structure_refinement 'SHELXL-97 (Sheldrick, 1997)'
_computing_structure_solution 'SHELXS-97 (Sheldrick, 1990)'
_diffrn_ambient_temperature 100(2)
_diffrn_measured_fraction_theta_full 0.996
_diffrn_measured_fraction_theta_max 0.996
_diffrn_measurement_device_type KappaCCD
_diffrn_measurement_method '1.9o phi + omega scans 6s/o'
_diffrn_radiation_monochromator graphite
_diffrn_radiation_source 'fine-focus sealed tube'
_diffrn_radiation_type MoK\a
_diffrn_radiation_wavelength 0.71073
_diffrn_reflns_av_R_equivalents 0.0493
_diffrn_reflns_av_sigmaI/netI 0.0615
_diffrn_reflns_limit_h_max 11
_diffrn_reflns_limit_h_min -11
_diffrn_reflns_limit_k_max 11
_diffrn_reflns_limit_k_min -11
_diffrn_reflns_limit_l_max 21
_diffrn_reflns_limit_l_min -21
_diffrn_reflns_number 9565
_diffrn_reflns_theta_full 25.00
_diffrn_reflns_theta_max 25.00
_diffrn_reflns_theta_min 2.38
_diffrn_standards_decay_% 0
_exptl_absorpt_coefficient_mu 3.784
_exptl_absorpt_correction_T_max 0.6007
_exptl_absorpt_correction_T_min 0.4514
_exptl_absorpt_correction_type Scalepack
_exptl_crystal_colour colourless
_exptl_crystal_density_diffrn 1.766
_exptl_crystal_density_method 'not measured'
_exptl_crystal_description plate
_exptl_crystal_F_000 832
_exptl_crystal_size_max 0.25
_exptl_crystal_size_mid 0.20
_exptl_crystal_size_min 0.15
_refine_diff_density_max 0.647
_refine_diff_density_min -1.219
_refine_diff_density_rms 0.155
_refine_ls_extinction_method none
_refine_ls_goodness_of_fit_ref 1.019
_refine_ls_hydrogen_treatment mixed
_refine_ls_matrix_type full
_refine_ls_number_parameters 361
_refine_ls_number_reflns 5696
_refine_ls_number_restraints 0
_refine_ls_restrained_S_all 1.019
_refine_ls_R_factor_all 0.0450
_refine_ls_R_factor_gt 0.0333
_refine_ls_shift/su_max 0.001
_refine_ls_shift/su_mean 0.000
_refine_ls_structure_factor_coef Fsqd
_refine_ls_weighting_details 'calc w=1/[\s^2^(Fo^2^)+(0.0279P)^2^+2.2505P] where P=(Fo^2^+2Fc^2^)/3'
_refine_ls_weighting_scheme calc
_refine_ls_wR_factor_gt 0.0770
_refine_ls_wR_factor_ref 0.0818
_reflns_number_gt 4829
_reflns_number_total 5696
_reflns_threshold_expression >2sigma(I)
_cod_data_source_file b105457k.txt
_cod_data_source_block ppgei
_cod_depositor_comments
;
The following automatic conversions were performed:
'_symmetry_cell_setting' value 'Triclinic' changed to 'triclinic'
according to '/home/saulius/struct/CIF-dictionaries/cif_core.dic'
dictionary named 'cif_core.dic' version 2.4.1 from 2010-06-29.

Automatic conversion script
Id: cif_fix_enum 1527 2010-12-29 10:47:43Z saulius 
;
_cod_original_sg_symbol_H-M P-1
_cod_database_code 7050689

loop_
_symmetry_equiv_pos_as_xyz
'x, y, z'
'-x, -y, -z'

loop_
_atom_site_label
_atom_site_type_symbol
_atom_site_fract_x
_atom_site_fract_y
_atom_site_fract_z
_atom_site_U_iso_or_equiv
_atom_site_adp_type
_atom_site_occupancy
_atom_site_symmetry_multiplicity
_atom_site_calc_flag
_atom_site_refinement_flags
_atom_site_disorder_assembly
_atom_site_disorder_group
I1 I 0.17792(3) 0.47524(3) 0.116127(17) 0.02753(10) Uani 1 1 d . . .
Ge1 Ge 0.33159(5) 0.24435(5) 0.06315(2) 0.01612(11) Uani 1 1 d . . .
C1 C 0.3541(5) 0.2787(4) -0.0443(2) 0.0163(9) Uani 1 1 d . . .
I2 I 0.39802(4) 0.81781(3) 0.401097(17) 0.02958(10) Uani 1 1 d . . .
Ge2 Ge 0.20780(5) 0.66641(5) 0.44291(2) 0.01548(11) Uani 1 1 d . . .
C2 C 0.2324(5) 0.3178(5) -0.0793(2) 0.0220(10) Uani 1 1 d . . .
H2 H 0.1374 0.3301 -0.0502 0.026 Uiso 1 1 calc R . .
C3 C 0.2509(5) 0.3387(5) -0.1567(2) 0.0215(10) Uani 1 1 d . . .
H3 H 0.1683 0.3659 -0.1804 0.026 Uiso 1 1 calc R . .
C4 C 0.3894(5) 0.3201(5) -0.1996(2) 0.0231(10) Uani 1 1 d . . .
H4 H 0.4019 0.3325 -0.2524 0.028 Uiso 1 1 calc R . .
C5 C 0.5089(5) 0.2834(5) -0.1647(2) 0.0231(10) Uani 1 1 d . . .
H5 H 0.6038 0.2726 -0.1938 0.028 Uiso 1 1 calc R . .
C6 C 0.4921(5) 0.2623(4) -0.0880(2) 0.0201(10) Uani 1 1 d . . .
H6 H 0.5755 0.2363 -0.0649 0.024 Uiso 1 1 calc R . .
C7 C 0.2257(5) 0.0947(4) 0.1009(2) 0.0181(9) Uani 1 1 d . . .
C8 C 0.1954(5) 0.0599(5) 0.1772(2) 0.0212(10) Uani 1 1 d . . .
H8 H 0.2241 0.1115 0.2111 0.025 Uiso 1 1 calc R . .
C9 C 0.1233(5) -0.0502(5) 0.2043(3) 0.0258(11) Uani 1 1 d . . .
H9 H 0.1028 -0.0731 0.2565 0.031 Uiso 1 1 calc R . .
C10 C 0.0813(5) -0.1262(5) 0.1555(3) 0.0279(11) Uani 1 1 d . . .
H10 H 0.0315 -0.2007 0.1741 0.033 Uiso 1 1 calc R . .
C11 C 0.1124(5) -0.0933(5) 0.0790(3) 0.0244(10) Uani 1 1 d . . .
H11 H 0.0855 -0.1466 0.0453 0.029 Uiso 1 1 calc R . .
C12 C 0.1833(5) 0.0181(4) 0.0517(2) 0.0202(10) Uani 1 1 d . . .
H12 H 0.2027 0.0416 -0.0005 0.024 Uiso 1 1 calc R . .
C13 C 0.5152(4) 0.2163(4) 0.0974(2) 0.0173(9) Uani 1 1 d . . .
C14 C 0.5969(5) 0.3212(5) 0.0832(3) 0.0232(10) Uani 1 1 d . . .
H14 H 0.5600 0.4091 0.0583 0.028 Uiso 1 1 calc R . .
C15 C 0.7312(5) 0.2999(5) 0.1046(3) 0.0274(11) Uani 1 1 d . . .
H15 H 0.7861 0.3724 0.0938 0.033 Uiso 1 1 calc R . .
C16 C 0.7856(5) 0.1729(5) 0.1418(3) 0.0267(11) Uani 1 1 d . . .
H16 H 0.8775 0.1576 0.1568 0.032 Uiso 1 1 calc R . .
C17 C 0.7035(5) 0.0683(5) 0.1568(2) 0.0241(10) Uani 1 1 d . . .
H17 H 0.7395 -0.0187 0.1827 0.029 Uiso 1 1 calc R . .
C18 C 0.5715(5) 0.0890(4) 0.1348(2) 0.0191(9) Uani 1 1 d . . .
H18 H 0.5176 0.0158 0.1451 0.023 Uiso 1 1 calc R . .
C19 C 0.1695(5) 0.6604(4) 0.5510(2) 0.0157(9) Uani 1 1 d . . .
C20 C 0.2807(5) 0.6179(5) 0.5925(2) 0.0207(10) Uani 1 1 d . . .
H20 H 0.3785 0.5896 0.5679 0.025 Uiso 1 1 calc R . .
C21 C 0.2486(5) 0.6168(5) 0.6699(3) 0.0266(11) Uani 1 1 d . . .
H21 H 0.3250 0.5891 0.6979 0.032 Uiso 1 1 calc R . .
C22 C 0.1065(6) 0.6558(5) 0.7065(2) 0.0255(11) Uani 1 1 d . . .
H22 H 0.0856 0.6541 0.7595 0.031 Uiso 1 1 calc R . .
C23 C -0.0052(5) 0.6972(5) 0.6661(3) 0.0242(10) Uani 1 1 d . . .
H23 H -0.1029 0.7233 0.6912 0.029 Uiso 1 1 calc R . .
C24 C 0.0261(5) 0.7003(4) 0.5884(2) 0.0178(9) Uani 1 1 d . . .
H24 H -0.0505 0.7298 0.5606 0.021 Uiso 1 1 calc R . .
C25 C 0.2930(4) 0.4835(4) 0.4032(2) 0.0170(9) Uani 1 1 d . . .
C26 C 0.3328(5) 0.4710(5) 0.3261(2) 0.0217(10) Uani 1 1 d . . .
H26 H 0.3172 0.5540 0.2935 0.026 Uiso 1 1 calc R . .
C27 C 0.3940(5) 0.3422(5) 0.2959(3) 0.0266(11) Uani 1 1 d . . .
H27 H 0.4211 0.3363 0.2434 0.032 Uiso 1 1 calc R . .
C28 C 0.4155(5) 0.2203(5) 0.3437(3) 0.0269(11) Uani 1 1 d . . .
H28 H 0.4560 0.1305 0.3235 0.032 Uiso 1 1 calc R . .
C29 C 0.3783(5) 0.2290(5) 0.4203(3) 0.0249(10) Uani 1 1 d . . .
H29 H 0.3944 0.1457 0.4526 0.030 Uiso 1 1 calc R . .
C30 C 0.3172(5) 0.3602(5) 0.4497(2) 0.0200(10) Uani 1 1 d . . .
H30 H 0.2915 0.3659 0.5023 0.024 Uiso 1 1 calc R . .
C31 C 0.0370(5) 0.7636(4) 0.4025(2) 0.0166(9) Uani 1 1 d . . .
C32 C -0.0206(5) 0.9079(5) 0.4124(2) 0.0234(10) Uani 1 1 d . . .
H32 H 0.0280 0.9604 0.4364 0.028 Uiso 1 1 calc R . .
C33 C -0.1484(5) 0.9753(5) 0.3876(2) 0.0254(11) Uani 1 1 d . . .
H33 H -0.1876 1.0731 0.3949 0.030 Uiso 1 1 calc R . .
C34 C -0.2178(5) 0.8983(5) 0.3522(3) 0.0276(11) Uani 1 1 d . . .
H34 H -0.3048 0.9439 0.3348 0.033 Uiso 1 1 calc R . .
C35 C -0.1627(5) 0.7573(5) 0.3419(2) 0.0234(10) Uani 1 1 d . . .
H35 H -0.2122 0.7059 0.3177 0.028 Uiso 1 1 calc R . .
C36 C -0.0355(5) 0.6884(5) 0.3664(2) 0.0217(10) Uani 1 1 d . . .
H36 H 0.0023 0.5905 0.3587 0.026 Uiso 1 1 calc R . .

loop_
_atom_site_aniso_label
_atom_site_aniso_U_11
_atom_site_aniso_U_22
_atom_site_aniso_U_33
_atom_site_aniso_U_23
_atom_site_aniso_U_13
_atom_site_aniso_U_12
I1 0.02530(18) 0.02365(17) 0.02773(18) -0.00483(13) -0.00060(13) 0.00508(13)
Ge1 0.0145(2) 0.0176(2) 0.0145(2) -0.00152(17) -0.00208(18) -0.00002(18)
C1 0.018(2) 0.012(2) 0.019(2) -0.0009(17) -0.0063(18) -0.0005(17)
I2 0.0310(2) 0.03000(18) 0.02944(18) -0.00422(13) 0.00358(14) -0.01669(14)
Ge2 0.0161(2) 0.0148(2) 0.0152(2) -0.00159(17) -0.00203(18) -0.00281(18)
C2 0.013(2) 0.024(2) 0.025(2) -0.0042(19) -0.0009(19) 0.0030(18)
C3 0.025(3) 0.024(2) 0.017(2) 0.0017(18) -0.011(2) -0.0036(19)
C4 0.027(3) 0.023(2) 0.017(2) 0.0007(18) -0.004(2) 0.000(2)
C5 0.021(3) 0.020(2) 0.021(2) 0.0030(18) 0.006(2) -0.0007(19)
C6 0.018(2) 0.019(2) 0.022(2) 0.0030(18) -0.0064(19) -0.0009(18)
C7 0.012(2) 0.021(2) 0.019(2) -0.0013(18) 0.0009(18) -0.0004(18)
C8 0.014(2) 0.027(2) 0.019(2) -0.0046(19) 0.0010(18) 0.0009(19)
C9 0.023(3) 0.029(3) 0.019(2) 0.005(2) 0.001(2) 0.000(2)
C10 0.017(3) 0.021(2) 0.041(3) 0.002(2) -0.001(2) -0.0015(19)
C11 0.017(2) 0.025(3) 0.031(3) -0.011(2) -0.003(2) -0.0006(19)
C12 0.017(2) 0.019(2) 0.020(2) -0.0064(18) 0.0011(19) 0.0036(18)
C13 0.011(2) 0.021(2) 0.016(2) -0.0049(17) -0.0004(17) 0.0033(17)
C14 0.024(3) 0.016(2) 0.030(3) -0.0006(19) -0.008(2) -0.0018(19)
C15 0.029(3) 0.021(2) 0.037(3) -0.006(2) -0.010(2) -0.010(2)
C16 0.019(2) 0.031(3) 0.031(3) -0.014(2) -0.007(2) -0.001(2)
C17 0.024(3) 0.023(2) 0.024(2) -0.0046(19) -0.009(2) 0.005(2)
C18 0.022(2) 0.017(2) 0.019(2) -0.0024(17) -0.0016(19) -0.0056(18)
C19 0.020(2) 0.014(2) 0.016(2) -0.0043(16) -0.0046(18) -0.0061(18)
C20 0.018(2) 0.019(2) 0.024(2) 0.0001(18) -0.0082(19) 0.0003(18)
C21 0.031(3) 0.030(3) 0.024(3) 0.005(2) -0.016(2) -0.012(2)
C22 0.043(3) 0.023(2) 0.015(2) -0.0019(18) -0.007(2) -0.015(2)
C23 0.022(3) 0.022(2) 0.027(3) -0.0088(19) 0.007(2) -0.007(2)
C24 0.016(2) 0.015(2) 0.024(2) -0.0047(17) -0.0057(19) -0.0024(17)
C25 0.012(2) 0.021(2) 0.018(2) -0.0022(17) -0.0037(18) -0.0016(17)
C26 0.021(2) 0.021(2) 0.022(2) -0.0034(19) -0.0033(19) -0.0017(19)
C27 0.025(3) 0.032(3) 0.023(2) -0.012(2) -0.001(2) -0.007(2)
C28 0.023(3) 0.020(2) 0.039(3) -0.012(2) -0.009(2) 0.0027(19)
C29 0.019(2) 0.019(2) 0.035(3) 0.002(2) -0.010(2) 0.0011(19)
C30 0.016(2) 0.023(2) 0.022(2) 0.0020(18) -0.0063(19) -0.0035(18)
C31 0.016(2) 0.019(2) 0.014(2) -0.0011(17) -0.0012(18) -0.0042(18)
C32 0.032(3) 0.020(2) 0.018(2) -0.0034(18) -0.003(2) -0.006(2)
C33 0.031(3) 0.015(2) 0.025(3) 0.0012(19) -0.003(2) 0.003(2)
C34 0.026(3) 0.031(3) 0.025(3) 0.007(2) -0.009(2) -0.003(2)
C35 0.024(3) 0.024(2) 0.025(2) -0.0037(19) -0.007(2) -0.006(2)
C36 0.027(3) 0.017(2) 0.021(2) -0.0015(18) -0.003(2) -0.0059(19)

loop_
_atom_type_symbol
_atom_type_description
_atom_type_scat_dispersion_real
_atom_type_scat_dispersion_imag
_atom_type_scat_source
C C 0.0033 0.0016 'International Tables Vol C Tables 4.2.6.8 and 6.1.1.4'
H H 0.0000 0.0000 'International Tables Vol C Tables 4.2.6.8 and 6.1.1.4'
Ge Ge 0.1547 1.8001 'International Tables Vol C Tables 4.2.6.8 and 6.1.1.4'
I I -0.4742 1.8119 'International Tables Vol C Tables 4.2.6.8 and 6.1.1.4'

loop_
_geom_angle_atom_site_label_1
_geom_angle_atom_site_label_2
_geom_angle_atom_site_label_3
_geom_angle
_geom_angle_site_symmetry_1
_geom_angle_site_symmetry_3
_geom_angle_publ_flag
C1 Ge1 C13 111.91(18) . . ?
C1 Ge1 C7 112.83(18) . . ?
C13 Ge1 C7 113.02(17) . . ?
C1 Ge1 I1 105.26(12) . . ?
C13 Ge1 I1 105.86(13) . . ?
C7 Ge1 I1 107.28(13) . . ?
C6 C1 C2 118.9(4) . . ?
C6 C1 Ge1 120.2(3) . . ?
C2 C1 Ge1 120.8(3) . . ?
C25 Ge2 C31 113.01(18) . . ?
C25 Ge2 C19 113.61(17) . . ?
C31 Ge2 C19 111.18(18) . . ?
C25 Ge2 I2 106.01(12) . . ?
C31 Ge2 I2 106.58(12) . . ?
C19 Ge2 I2 105.78(12) . . ?
C3 C2 C1 119.9(4) . . ?
C4 C3 C2 120.4(4) . . ?
C5 C4 C3 119.5(4) . . ?
C6 C5 C4 120.8(4) . . ?
C5 C6 C1 120.5(4) . . ?
C8 C7 C12 119.3(4) . . ?
C8 C7 Ge1 120.3(3) . . ?
C12 C7 Ge1 120.4(3) . . ?
C7 C8 C9 120.5(4) . . ?
C10 C9 C8 120.2(4) . . ?
C9 C10 C11 119.8(4) . . ?
C12 C11 C10 120.1(4) . . ?
C11 C12 C7 120.1(4) . . ?
C14 C13 C18 118.1(4) . . ?
C14 C13 Ge1 120.7(3) . . ?
C18 C13 Ge1 121.2(3) . . ?
C15 C14 C13 121.2(4) . . ?
C16 C15 C14 120.0(4) . . ?
C15 C16 C17 118.9(4) . . ?
C18 C17 C16 120.9(4) . . ?
C17 C18 C13 120.8(4) . . ?
C20 C19 C24 119.1(4) . . ?
C20 C19 Ge2 121.8(3) . . ?
C24 C19 Ge2 119.0(3) . . ?
C19 C20 C21 120.0(4) . . ?
C22 C21 C20 120.6(4) . . ?
C21 C22 C23 120.1(4) . . ?
C22 C23 C24 119.8(4) . . ?
C23 C24 C19 120.5(4) . . ?
C30 C25 C26 117.9(4) . . ?
C30 C25 Ge2 121.6(3) . . ?
C26 C25 Ge2 120.5(3) . . ?
C27 C26 C25 122.0(4) . . ?
C26 C27 C28 118.9(4) . . ?
C29 C28 C27 120.6(4) . . ?
C28 C29 C30 119.7(4) . . ?
C25 C30 C29 121.0(4) . . ?
C36 C31 C32 118.8(4) . . ?
C36 C31 Ge2 120.3(3) . . ?
C32 C31 Ge2 120.7(3) . . ?
C31 C32 C33 120.7(4) . . ?
C34 C33 C32 119.3(4) . . ?
C35 C34 C33 120.7(4) . . ?
C34 C35 C36 120.8(4) . . ?
C35 C36 C31 119.7(4) . . ?

loop_
_geom_bond_atom_site_label_1
_geom_bond_atom_site_label_2
_geom_bond_distance
_geom_bond_site_symmetry_2
_geom_bond_publ_flag
I1 Ge1 2.5539(5) . ?
Ge1 C1 1.937(4) . ?
Ge1 C13 1.937(4) . ?
Ge1 C7 1.943(4) . ?
C1 C6 1.391(6) . ?
C1 C2 1.400(6) . ?
I2 Ge2 2.5442(5) . ?
Ge2 C25 1.928(4) . ?
Ge2 C31 1.938(4) . ?
Ge2 C19 1.938(4) . ?
C2 C3 1.393(6) . ?
C3 C4 1.388(6) . ?
C4 C5 1.380(6) . ?
C5 C6 1.381(6) . ?
C7 C8 1.390(6) . ?
C7 C12 1.396(6) . ?
C8 C9 1.395(6) . ?
C9 C10 1.384(7) . ?
C10 C11 1.391(7) . ?
C11 C12 1.398(6) . ?
C13 C14 1.390(6) . ?
C13 C18 1.395(6) . ?
C14 C15 1.385(6) . ?
C15 C16 1.386(7) . ?
C16 C17 1.390(7) . ?
C17 C18 1.370(6) . ?
C19 C20 1.393(6) . ?
C19 C24 1.399(6) . ?
C20 C21 1.389(6) . ?
C21 C22 1.384(7) . ?
C22 C23 1.383(7) . ?
C23 C24 1.393(6) . ?
C25 C30 1.394(6) . ?
C25 C26 1.399(6) . ?
C26 C27 1.376(6) . ?
C27 C28 1.394(6) . ?
C28 C29 1.383(7) . ?
C29 C30 1.389(6) . ?
C31 C36 1.399(6) . ?
C31 C32 1.398(6) . ?
C32 C33 1.390(6) . ?
C33 C34 1.382(7) . ?
C34 C35 1.366(7) . ?
C35 C36 1.387(6) . ?

loop_
_geom_torsion_atom_site_label_1
_geom_torsion_atom_site_label_2
_geom_torsion_atom_site_label_3
_geom_torsion_atom_site_label_4
_geom_torsion
_geom_torsion_site_symmetry_1
_geom_torsion_site_symmetry_2
_geom_torsion_site_symmetry_3
_geom_torsion_site_symmetry_4
_geom_torsion_publ_flag
C13 Ge1 C1 C6 8.6(4) . . . . ?
C7 Ge1 C1 C6 -120.2(3) . . . . ?
I1 Ge1 C1 C6 123.1(3) . . . . ?
C13 Ge1 C1 C2 -172.6(3) . . . . ?
C7 Ge1 C1 C2 58.6(4) . . . . ?
I1 Ge1 C1 C2 -58.1(4) . . . . ?
C6 C1 C2 C3 0.4(6) . . . . ?
Ge1 C1 C2 C3 -178.4(3) . . . . ?
C1 C2 C3 C4 0.4(7) . . . . ?
C2 C3 C4 C5 -1.3(7) . . . . ?
C3 C4 C5 C6 1.3(7) . . . . ?
C4 C5 C6 C1 -0.5(7) . . . . ?
C2 C1 C6 C5 -0.3(6) . . . . ?
Ge1 C1 C6 C5 178.5(3) . . . . ?
C1 Ge1 C7 C8 -177.7(3) . . . . ?
C13 Ge1 C7 C8 54.0(4) . . . . ?
I1 Ge1 C7 C8 -62.3(4) . . . . ?
C1 Ge1 C7 C12 4.3(4) . . . . ?
C13 Ge1 C7 C12 -123.9(4) . . . . ?
I1 Ge1 C7 C12 119.8(3) . . . . ?
C12 C7 C8 C9 -0.1(7) . . . . ?
Ge1 C7 C8 C9 -178.1(3) . . . . ?
C7 C8 C9 C10 0.1(7) . . . . ?
C8 C9 C10 C11 0.5(7) . . . . ?
C9 C10 C11 C12 -1.2(7) . . . . ?
C10 C11 C12 C7 1.3(7) . . . . ?
C8 C7 C12 C11 -0.6(6) . . . . ?
Ge1 C7 C12 C11 177.4(3) . . . . ?
C1 Ge1 C13 C14 59.0(4) . . . . ?
C7 Ge1 C13 C14 -172.3(3) . . . . ?
I1 Ge1 C13 C14 -55.1(4) . . . . ?
C1 Ge1 C13 C18 -118.9(4) . . . . ?
C7 Ge1 C13 C18 9.8(4) . . . . ?
I1 Ge1 C13 C18 126.9(3) . . . . ?
C18 C13 C14 C15 0.8(7) . . . . ?
Ge1 C13 C14 C15 -177.2(4) . . . . ?
C13 C14 C15 C16 -0.9(7) . . . . ?
C14 C15 C16 C17 0.1(7) . . . . ?
C15 C16 C17 C18 0.6(7) . . . . ?
C16 C17 C18 C13 -0.7(7) . . . . ?
C14 C13 C18 C17 0.0(7) . . . . ?
Ge1 C13 C18 C17 178.0(3) . . . . ?
C25 Ge2 C19 C20 62.2(4) . . . . ?
C31 Ge2 C19 C20 -169.0(3) . . . . ?
I2 Ge2 C19 C20 -53.7(4) . . . . ?
C25 Ge2 C19 C24 -118.0(3) . . . . ?
C31 Ge2 C19 C24 10.8(4) . . . . ?
I2 Ge2 C19 C24 126.1(3) . . . . ?
C24 C19 C20 C21 -0.6(6) . . . . ?
Ge2 C19 C20 C21 179.2(3) . . . . ?
C19 C20 C21 C22 0.9(7) . . . . ?
C20 C21 C22 C23 -0.4(7) . . . . ?
C21 C22 C23 C24 -0.4(6) . . . . ?
C22 C23 C24 C19 0.7(6) . . . . ?
C20 C19 C24 C23 -0.2(6) . . . . ?
Ge2 C19 C24 C23 180.0(3) . . . . ?
C31 Ge2 C25 C30 -125.3(3) . . . . ?
C19 Ge2 C25 C30 2.6(4) . . . . ?
I2 Ge2 C25 C30 118.3(3) . . . . ?
C31 Ge2 C25 C26 54.9(4) . . . . ?
C19 Ge2 C25 C26 -177.3(3) . . . . ?
I2 Ge2 C25 C26 -61.5(4) . . . . ?
C30 C25 C26 C27 0.1(7) . . . . ?
Ge2 C25 C26 C27 179.9(3) . . . . ?
C25 C26 C27 C28 0.6(7) . . . . ?
C26 C27 C28 C29 -1.1(7) . . . . ?
C27 C28 C29 C30 0.9(7) . . . . ?
C26 C25 C30 C29 -0.3(6) . . . . ?
Ge2 C25 C30 C29 179.8(3) . . . . ?
C28 C29 C30 C25 -0.1(7) . . . . ?
C25 Ge2 C31 C36 17.2(4) . . . . ?
C19 Ge2 C31 C36 -112.0(3) . . . . ?
I2 Ge2 C31 C36 133.2(3) . . . . ?
C25 Ge2 C31 C32 -166.4(3) . . . . ?
C19 Ge2 C31 C32 64.4(4) . . . . ?
I2 Ge2 C31 C32 -50.4(4) . . . . ?
C36 C31 C32 C33 0.6(6) . . . . ?
Ge2 C31 C32 C33 -175.8(3) . . . . ?
C31 C32 C33 C34 -0.5(7) . . . . ?
C32 C33 C34 C35 0.4(7) . . . . ?
C33 C34 C35 C36 -0.4(7) . . . . ?
C34 C35 C36 C31 0.4(6) . . . . ?
C32 C31 C36 C35 -0.5(6) . . . . ?
Ge2 C31 C36 C35 175.9(3) . . . . ?

loop_
_cod_related_entry_id
_cod_related_entry_database
_cod_related_entry_code
1 ChemSpider 9559807
